data_7232620
loop_
_publ_author_name
'Yokomori, So'
'Ueda, Akira'
'Higashino, Toshiki'
'Kumai, Reiji'
'Murakami, Youichi'
'Mori, Hatsumi'

_publ_section_title
;
 Construction of three-dimensional anionic molecular frameworks based on
 hydrogen-bonded metal dithiolene complexes and the crystal solvent effect
;
_journal_issue 18
_journal_name_full CrystEngComm
_journal_page_first 2940
_journal_paper_doi 10.1039/C9CE00364A
_journal_volume 21
_journal_year 2019
_chemical_formula_moiety 'C44 H44 Au O6 P S4'
_chemical_formula_sum 'C44 H44 Au O6 P S4'
_chemical_formula_weight 1025.01
_chemical_properties_physical Air-sensitive
_space_group_crystal_system monoclinic
_space_group_IT_number 15
_space_group_name_Hall '-C 2yc'
_space_group_name_H-M_alt 'C 1 2/c 1'
_symmetry_space_group_name_Hall '-C 2yc'
_symmetry_space_group_name_H-M 'C 1 2/c 1'
_atom_sites_solution_hydrogens geom
_atom_sites_solution_primary direct
_atom_sites_solution_secondary difmap
_audit_update_record
;
2019-04-01 deposited with the CCDC.    2019-04-08 downloaded from the CCDC.
;
_cell_angle_alpha 90.0000
_cell_angle_beta 110.8721(7)
_cell_angle_gamma 90.0000
_cell_formula_units_Z 4
_cell_length_a 24.0138(4)
_cell_length_b 7.3818(4)
_cell_length_c 25.0096(7)
_cell_measurement_reflns_used 17586
_cell_measurement_temperature 100
_cell_measurement_theta_max 37.19
_cell_measurement_theta_min 2.81
_cell_volume 4142.4(3)
_computing_cell_refinement PROCESS-AUTO
_computing_data_collection PROCESS-AUTO
_computing_data_reduction PROCESS-AUTO
_computing_molecular_graphics 'CrystalStructure 4.3'
_computing_publication_material 'CrystalStructure 4.3 (Rigaku, 2019)'
_computing_structure_refinement 'SHELXL Version 2018/3 (Sheldrick, 2008)'
_computing_structure_solution 'Il Milione (Burla, et al., 2007)'
_diffrn_ambient_temperature 100
_diffrn_measured_fraction_theta_full 0.829
_diffrn_measured_fraction_theta_max 0.652
_diffrn_measurement_device_type 'Rigaku imaging plate system'
_diffrn_radiation_type synchrotron
_diffrn_radiation_wavelength 0.68889
_diffrn_reflns_av_R_equivalents 0.0350
_diffrn_reflns_av_unetI/netI 0.0557
_diffrn_reflns_Laue_measured_fraction_full 0.829
_diffrn_reflns_Laue_measured_fraction_max 0.652
_diffrn_reflns_limit_h_max 33
_diffrn_reflns_limit_h_min -40
_diffrn_reflns_limit_k_max 6
_diffrn_reflns_limit_k_min -9
_diffrn_reflns_limit_l_max 43
_diffrn_reflns_limit_l_min -32
_diffrn_reflns_number 17508
_diffrn_reflns_point_group_measured_fraction_full 0.829
_diffrn_reflns_point_group_measured_fraction_max 0.652
_diffrn_reflns_theta_full 24.414
_diffrn_reflns_theta_max 37.169
_diffrn_reflns_theta_min 1.689
_diffrn_standards_number 0
_exptl_absorpt_coefficient_mu 0.000
_exptl_absorpt_correction_type none
_exptl_crystal_colour green
_exptl_crystal_density_diffrn 1.643
_exptl_crystal_density_method 'not measured'
_exptl_crystal_description plate
_exptl_crystal_F_000 2056.00
_exptl_crystal_recrystallization_method 'Re-crystallisation from solvent: THF/hexane'
_exptl_crystal_size_max 0.100
_exptl_crystal_size_mid 0.100
_exptl_crystal_size_min 0.100
_refine_diff_density_max 2.28
_refine_diff_density_min -2.23
_refine_ls_extinction_method none
_refine_ls_goodness_of_fit_ref 0.950
_refine_ls_hydrogen_treatment constr
_refine_ls_number_parameters 303
_refine_ls_number_reflns 7619
_refine_ls_number_restraints 70
_refine_ls_R_factor_all 0.0542
_refine_ls_R_factor_gt 0.0289
_refine_ls_shift/su_max 0.000
_refine_ls_structure_factor_coef Fsqd
_refine_ls_weighting_details 'w = 1/[\s^2^(Fo^2^)+(0.0515P)^2^] where P=(Fo^2^+2Fc^2^)/3'
_refine_ls_weighting_scheme calc
_refine_ls_wR_factor_gt 0.0668
_refine_ls_wR_factor_ref 0.0895
_reflns_Friedel_coverage 0.000
_reflns_number_gt 5038
_reflns_number_total 7619
_reflns_threshold_expression F^2^>2.0\s(F^2^)
_cod_data_source_file c9ce00364a2.cif
_cod_data_source_block process_1
_cod_depositor_comments 'Adding full bibliography for 7232619--7232622.cif.'
_cod_database_code 7232620

loop_
_space_group_symop_operation_xyz
'x, y, z'
'-x, y, -z+1/2'
'x+1/2, y+1/2, z'
'-x+1/2, y+1/2, -z+1/2'
'-x, -y, -z'
'x, -y, z-1/2'
'-x+1/2, -y+1/2, -z'
'x+1/2, -y+1/2, z-1/2'

loop_
_atom_site_label
_atom_site_type_symbol
_atom_site_fract_x
_atom_site_fract_y
_atom_site_fract_z
_atom_site_U_iso_or_equiv
_atom_site_adp_type
_atom_site_occupancy
_atom_site_site_symmetry_order
_atom_site_calc_flag
_atom_site_refinement_flags_posn
_atom_site_refinement_flags_adp
_atom_site_refinement_flags_occupancy
_atom_site_disorder_assembly
_atom_site_disorder_group
Au1 Au 0.250000 0.250000 0.000000 0.01838(5) Uani 1 2 d S . P . .
S1 S 0.21993(4) -0.04333(12) 0.00349(3) 0.02651(18) Uani 1 1 d . . . . .
S2 S 0.28088(4) 0.27047(11) 0.09847(3) 0.02278(16) Uani 1 1 d . . . . .
P1 P 0.500000 0.05928(17) 0.250000 0.0203(2) Uani 1 2 d S T P . .
O1 O 0.22196(15) -0.4476(4) 0.16972(10) 0.0433(8) Uani 1 1 d . . . . .
H1 H 0.201422 -0.506376 0.141854 0.052 Uiso 1 1 calc R U . . .
O2 O 0.27355(14) -0.1952(4) 0.24899(9) 0.0324(6) Uani 1 1 d . . . . .
H2A H 0.278868 -0.102642 0.268280 0.039 Uiso 1 1 calc R U . . .
C1 C 0.23626(14) -0.0787(5) 0.07715(11) 0.0204(6) Uani 1 1 d . . . . .
C2 C 0.22361(16) -0.2467(4) 0.09479(12) 0.0255(6) Uani 1 1 d . . . . .
H2 H 0.206409 -0.335677 0.067558 0.031 Uiso 1 1 calc R U . . .
C3 C 0.23600(18) -0.2850(5) 0.15200(13) 0.0273(8) Uani 1 1 d . . . . .
C4 C 0.26224(15) -0.1508(5) 0.19333(12) 0.0233(7) Uani 1 1 d . . . . .
C5 C 0.27517(14) 0.0163(4) 0.17612(11) 0.0206(6) Uani 1 1 d . . . . .
H5 H 0.292668 0.104931 0.203377 0.025 Uiso 1 1 calc R U . . .
C6 C 0.26226(13) 0.0544(4) 0.11795(11) 0.0192(6) Uani 1 1 d . . . . .
C7 C 0.44599(15) 0.2046(5) 0.26199(14) 0.0236(7) Uani 1 1 d . . . . .
C8 C 0.42097(15) 0.3445(5) 0.22285(14) 0.0270(7) Uani 1 1 d . . . . .
H8 H 0.431507 0.357953 0.190711 0.032 Uiso 1 1 calc R U . . .
C9 C 0.38049(16) 0.4627(5) 0.23216(16) 0.0319(8) Uani 1 1 d . . . . .
H9 H 0.363477 0.554786 0.206058 0.038 Uiso 1 1 calc R U . . .
C10 C 0.36547(17) 0.4435(6) 0.28028(18) 0.0372(9) Uani 1 1 d . . . . .
H10 H 0.338524 0.523696 0.286472 0.045 Uiso 1 1 calc R U . . .
C11 C 0.38959(18) 0.3084(6) 0.31888(17) 0.0365(9) Uani 1 1 d . . . . .
H11 H 0.379216 0.298043 0.351203 0.044 Uiso 1 1 calc R U . . .
C12 C 0.43002(16) 0.1849(6) 0.31006(15) 0.0285(7) Uani 1 1 d . . . . .
H12 H 0.445895 0.091372 0.335936 0.034 Uiso 1 1 calc R U . . .
C13 C 0.53219(14) -0.0872(5) 0.31054(12) 0.0212(6) Uani 1 1 d . . . . .
C14 C 0.58922(15) -0.0583(5) 0.34985(13) 0.0262(7) Uani 1 1 d . . . . .
H14 H 0.611859 0.038968 0.345493 0.031 Uiso 1 1 calc R U . . .
C15 C 0.61204(16) -0.1762(6) 0.39571(14) 0.0307(8) Uani 1 1 d . . . . .
H15 H 0.650446 -0.159394 0.421921 0.037 Uiso 1 1 calc R U . . .
C16 C 0.57761(17) -0.3195(6) 0.40253(15) 0.0317(8) Uani 1 1 d . . . . .
H16 H 0.592871 -0.396956 0.433677 0.038 Uiso 1 1 calc R U . . .
C17 C 0.52114(16) -0.3473(5) 0.36353(14) 0.0285(7) Uani 1 1 d . . . . .
H17 H 0.498473 -0.444140 0.368144 0.034 Uiso 1 1 calc R U . . .
C18 C 0.49788(16) -0.2307(4) 0.31714(14) 0.0276(7) Uani 1 1 d . . . . .
H18 H 0.459628 -0.248837 0.290770 0.033 Uiso 1 1 calc R U . . .
O3 O 0.1169(3) 0.4202(8) 0.0837(2) 0.057(2) Uani 0.621(9) 1 d D U P A 1
C19 C 0.0993(4) 0.4293(14) 0.0214(3) 0.046(2) Uani 0.621(9) 1 d D U P A 1
H19A H 0.134202 0.420696 0.010542 0.055 Uiso 0.621(9) 1 calc R U P A 1
H19B H 0.079433 0.543256 0.007291 0.055 Uiso 0.621(9) 1 calc R U P A 1
C20 C 0.0595(7) 0.279(2) -0.0024(6) 0.086(5) Uani 0.621(9) 1 d D U P A 1
H20A H 0.060554 0.245700 -0.039492 0.103 Uiso 0.621(9) 1 calc R U P A 1
H20B H 0.018899 0.311548 -0.006843 0.103 Uiso 0.621(9) 1 calc R U P A 1
C21 C 0.0811(7) 0.1279(18) 0.0390(4) 0.053(3) Uani 0.621(9) 1 d D U P A 1
H21A H 0.109176 0.051495 0.029611 0.064 Uiso 0.621(9) 1 calc R U P A 1
H21B H 0.048438 0.054508 0.041095 0.064 Uiso 0.621(9) 1 calc R U P A 1
C22 C 0.1120(4) 0.2364(13) 0.0955(5) 0.055(2) Uani 0.621(9) 1 d D U P A 1
H22A H 0.088922 0.224177 0.120211 0.066 Uiso 0.621(9) 1 calc R U P A 1
H22B H 0.151361 0.186759 0.115464 0.066 Uiso 0.621(9) 1 calc R U P A 1
O4 O 0.0379(5) 0.1505(14) -0.0218(4) 0.059(3) Uani 0.379(9) 1 d D U P A 2
C23 C 0.0676(15) 0.133(4) 0.0410(9) 0.129(17) Uani 0.379(9) 1 d D U P A 2
H23A H 0.039419 0.084340 0.057133 0.155 Uiso 0.379(9) 1 calc R U P A 2
H23B H 0.100418 0.047679 0.049281 0.155 Uiso 0.379(9) 1 calc R U P A 2
C24 C 0.0895(14) 0.303(5) 0.0671(9) 0.150(14) Uani 0.379(9) 1 d D U P A 2
H24A H 0.132440 0.296573 0.086121 0.180 Uiso 0.379(9) 1 calc R U P A 2
H24B H 0.072046 0.330692 0.095632 0.180 Uiso 0.379(9) 1 calc R U P A 2
C25 C 0.0744(15) 0.446(4) 0.0234(14) 0.20(2) Uani 0.379(9) 1 d D U P A 2
H25A H 0.108109 0.523863 0.027280 0.246 Uiso 0.379(9) 1 calc R U P A 2
H25B H 0.040887 0.518565 0.023861 0.246 Uiso 0.379(9) 1 calc R U P A 2
C26 C 0.0575(12) 0.321(3) -0.0320(9) 0.079(7) Uani 0.379(9) 1 d D U P A 2
H26A H 0.026280 0.378790 -0.063425 0.095 Uiso 0.379(9) 1 calc R U P A 2
H26B H 0.092045 0.306654 -0.043118 0.095 Uiso 0.379(9) 1 calc R U P A 2

loop_
_atom_site_aniso_label
_atom_site_aniso_U_11
_atom_site_aniso_U_22
_atom_site_aniso_U_33
_atom_site_aniso_U_23
_atom_site_aniso_U_13
_atom_site_aniso_U_12
Au1 0.02065(7) 0.01926(9) 0.01255(5) 0.00199(6) 0.00264(4) 0.00060(8)
S1 0.0387(5) 0.0230(5) 0.0135(3) 0.0001(3) 0.0041(3) -0.0057(4)
S2 0.0305(4) 0.0207(5) 0.0144(2) 0.0000(2) 0.0046(2) -0.0018(3)
P1 0.0170(5) 0.0221(7) 0.0195(5) 0.000 0.0037(4) 0.000
O1 0.083(2) 0.0255(16) 0.0230(11) -0.0011(10) 0.0203(14) -0.0178(15)
O2 0.0584(19) 0.0263(14) 0.0142(9) 0.0016(8) 0.0150(11) 0.0045(12)
C1 0.0250(15) 0.0204(18) 0.0151(11) 0.0012(9) 0.0062(10) 0.0009(12)
C2 0.0366(17) 0.0227(18) 0.0175(10) -0.0027(13) 0.0101(10) -0.0018(16)
C3 0.041(2) 0.023(2) 0.0196(12) 0.0025(10) 0.0130(12) 0.0011(13)
C4 0.0308(18) 0.025(2) 0.0162(11) 0.0015(10) 0.0114(11) 0.0049(13)
C5 0.0257(16) 0.0214(18) 0.0140(10) -0.0005(9) 0.0062(10) 0.0027(12)
C6 0.0218(15) 0.0190(17) 0.0163(11) 0.0027(10) 0.0062(9) 0.0045(12)
C7 0.0182(15) 0.024(2) 0.0267(14) -0.0052(10) 0.0056(11) -0.0033(11)
C8 0.0252(18) 0.022(2) 0.0301(16) -0.0013(12) 0.0051(12) -0.0004(14)
C9 0.0223(17) 0.022(2) 0.045(2) -0.0047(15) 0.0036(14) -0.0006(14)
C10 0.0240(19) 0.034(2) 0.053(2) -0.0145(18) 0.0136(16) -0.0020(16)
C11 0.030(2) 0.045(2) 0.039(2) -0.0113(16) 0.0173(15) -0.0019(17)
C12 0.0238(18) 0.0322(19) 0.0298(16) -0.0031(13) 0.0099(12) 0.0000(15)
C13 0.0192(14) 0.0227(19) 0.0200(12) 0.0003(10) 0.0050(10) 0.0010(12)
C14 0.0190(15) 0.033(2) 0.0247(14) 0.0044(12) 0.0052(11) -0.0017(14)
C15 0.0207(17) 0.040(2) 0.0257(15) 0.0054(14) 0.0008(12) -0.0018(15)
C16 0.030(2) 0.035(2) 0.0277(16) 0.0086(14) 0.0079(13) 0.0038(16)
C17 0.0297(19) 0.024(2) 0.0311(16) 0.0048(13) 0.0101(13) -0.0030(14)
C18 0.0256(15) 0.028(2) 0.0252(13) 0.0011(12) 0.0038(10) -0.0045(14)
O3 0.077(5) 0.052(4) 0.046(3) -0.008(3) 0.025(3) -0.028(3)
C19 0.033(4) 0.056(6) 0.044(4) -0.004(3) 0.007(3) -0.006(4)
C20 0.059(7) 0.084(12) 0.083(9) -0.018(8) -0.014(7) 0.001(7)
C21 0.051(6) 0.072(8) 0.045(5) -0.006(5) 0.027(4) 0.003(5)
C22 0.034(4) 0.062(7) 0.074(6) -0.001(5) 0.026(4) -0.003(4)
O4 0.064(7) 0.064(8) 0.051(6) -0.019(5) 0.022(5) -0.021(5)
C23 0.14(3) 0.18(3) 0.11(2) 0.03(2) 0.10(2) 0.00(2)
C24 0.12(2) 0.27(4) 0.059(12) -0.034(18) 0.031(13) -0.13(2)
C25 0.08(2) 0.19(3) 0.29(4) 0.05(3) 0.00(2) 0.00(2)
C26 0.078(15) 0.057(13) 0.105(17) -0.003(13) 0.036(14) -0.028(11)

loop_
_atom_type_symbol
_atom_type_description
_atom_type_scat_dispersion_real
_atom_type_scat_dispersion_imag
_atom_type_scat_source
C C 0.0000 0.0000
;
International Tables for Crystallography
(Vol. C, Tables 4.2.6.8 and 6.1.1.4)
;
H H 0.0000 0.0000
;
International Tables for Crystallography
(Vol. C, Table 6.1.1.4)
;
O O 0.0000 0.0000
;
International Tables for Crystallography
(Vol. C, Tables 4.2.6.8 and 6.1.1.4)
;
Au Au 0.0000 0.0000
;
International Tables for Crystallography
(Vol. C, Tables 4.2.6.8 and 6.1.1.4)
;
S S 0.0000 0.0000
;
International Tables for Crystallography
(Vol. C, Tables 4.2.6.8 and 6.1.1.4)
;
P P 0.0000 0.0000
;
International Tables for Crystallography
(Vol. C, Tables 4.2.6.8 and 6.1.1.4)
;

loop_
_geom_angle_atom_site_label_1
_geom_angle_atom_site_label_2
_geom_angle_atom_site_label_3
_geom_angle
_geom_angle_site_symmetry_1
_geom_angle_site_symmetry_3
S1 Au1 S1 180.0 7 .
S1 Au1 S2 89.59(3) 7 .
S1 Au1 S2 90.40(3) . .
S1 Au1 S2 90.41(3) 7 7
S1 Au1 S2 89.60(3) . 7
S2 Au1 S2 180.0 . 7
C1 S1 Au1 102.94(11) . .
C6 S2 Au1 102.58(9) . .
C7 P1 C7 106.3(2) 2_655 .
C7 P1 C13 109.86(14) 2_655 2_655
C7 P1 C13 112.48(15) . 2_655
C7 P1 C13 112.49(15) 2_655 .
C7 P1 C13 109.85(14) . .
C13 P1 C13 105.9(2) 2_655 .
C3 O1 H1 109.5 . .
C4 O2 H2A 109.5 . .
C2 C1 C6 119.3(2) . .
C2 C1 S1 118.2(2) . .
C6 C1 S1 122.4(2) . .
C3 C2 C1 121.4(3) . .
C3 C2 H2 119.3 . .
C1 C2 H2 119.3 . .
O1 C3 C2 122.0(3) . .
O1 C3 C4 118.6(3) . .
C2 C3 C4 119.4(3) . .
O2 C4 C5 123.4(3) . .
O2 C4 C3 117.1(3) . .
C5 C4 C3 119.5(3) . .
C4 C5 C6 120.8(3) . .
C4 C5 H5 119.6 . .
C6 C5 H5 119.6 . .
C1 C6 C5 119.6(3) . .
C1 C6 S2 121.6(2) . .
C5 C6 S2 118.8(2) . .
C12 C7 C8 119.8(3) . .
C12 C7 P1 121.4(3) . .
C8 C7 P1 118.7(2) . .
C9 C8 C7 119.9(3) . .
C9 C8 H8 120.1 . .
C7 C8 H8 120.1 . .
C10 C9 C8 119.9(4) . .
C10 C9 H9 120.1 . .
C8 C9 H9 120.1 . .
C11 C10 C9 121.0(4) . .
C11 C10 H10 119.5 . .
C9 C10 H10 119.5 . .
C10 C11 C12 120.4(4) . .
C10 C11 H11 119.8 . .
C12 C11 H11 119.8 . .
C7 C12 C11 119.1(4) . .
C7 C12 H12 120.5 . .
C11 C12 H12 120.5 . .
C18 C13 C14 120.7(3) . .
C18 C13 P1 117.7(2) . .
C14 C13 P1 121.6(3) . .
C15 C14 C13 119.2(3) . .
C15 C14 H14 120.4 . .
C13 C14 H14 120.4 . .
C14 C15 C16 120.1(3) . .
C14 C15 H15 119.9 . .
C16 C15 H15 119.9 . .
C17 C16 C15 120.4(3) . .
C17 C16 H16 119.8 . .
C15 C16 H16 119.8 . .
C16 C17 C18 120.0(3) . .
C16 C17 H17 120.0 . .
C18 C17 H17 120.0 . .
C13 C18 C17 119.5(3) . .
C13 C18 H18 120.2 . .
C17 C18 H18 120.2 . .
C22 O3 C19 104.7(7) . .
O3 C19 C20 107.5(10) . .
O3 C19 H19A 110.2 . .
C20 C19 H19A 110.2 . .
O3 C19 H19B 110.2 . .
C20 C19 H19B 110.2 . .
H19A C19 H19B 108.5 . .
C19 C20 C21 105.9(10) . .
C19 C20 H20A 110.6 . .
C21 C20 H20A 110.6 . .
C19 C20 H20B 110.6 . .
C21 C20 H20B 110.6 . .
H20A C20 H20B 108.7 . .
C20 C21 C22 100.4(10) . .
C20 C21 H21A 111.7 . .
C22 C21 H21A 111.7 . .
C20 C21 H21B 111.7 . .
C22 C21 H21B 111.7 . .
H21A C21 H21B 109.5 . .
O3 C22 C21 110.8(9) . .
O3 C22 H22A 109.5 . .
C21 C22 H22A 109.5 . .
O3 C22 H22B 109.5 . .
C21 C22 H22B 109.5 . .
H22A C22 H22B 108.1 . .
C26 O4 C23 102.1(14) . .
C24 C23 O4 111.5(17) . .
C24 C23 H23A 109.3 . .
O4 C23 H23A 109.3 . .
C24 C23 H23B 109.3 . .
O4 C23 H23B 109.3 . .
H23A C23 H23B 108.0 . .
C23 C24 C25 109.8(17) . .
C23 C24 H24A 109.7 . .
C25 C24 H24A 109.7 . .
C23 C24 H24B 109.7 . .
C25 C24 H24B 109.7 . .
H24A C24 H24B 108.2 . .
C24 C25 C26 98.6(16) . .
C24 C25 H25A 112.0 . .
C26 C25 H25A 112.0 . .
C24 C25 H25B 112.0 . .
C26 C25 H25B 112.0 . .
H25A C25 H25B 109.7 . .
O4 C26 C25 111.1(16) . .
O4 C26 H26A 109.4 . .
C25 C26 H26A 109.4 . .
O4 C26 H26B 109.4 . .
C25 C26 H26B 109.4 . .
H26A C26 H26B 108.0 . .

loop_
_geom_bond_atom_site_label_1
_geom_bond_atom_site_label_2
_geom_bond_distance
_geom_bond_site_symmetry_2
Au1 S1 2.2939(9) 7
Au1 S1 2.2940(9) .
Au1 S2 2.3099(7) .
Au1 S2 2.3100(7) 7
S1 C1 1.761(3) .
S2 C6 1.771(3) .
P1 C7 1.789(4) 2_655
P1 C7 1.789(4) .
P1 C13 1.796(3) 2_655
P1 C13 1.796(3) .
O1 C3 1.363(4) .
O1 H1 0.8200 .
O2 C4 1.360(3) .
O2 H2A 0.8200 .
C1 C2 1.386(4) .
C1 C6 1.394(4) .
C2 C3 1.383(4) .
C2 H2 0.9300 .
C3 C4 1.408(5) .
C4 C5 1.378(4) .
C5 C6 1.404(4) .
C5 H5 0.9300 .
C7 C12 1.393(5) .
C7 C8 1.403(5) .
C8 C9 1.386(5) .
C8 H8 0.9300 .
C9 C10 1.381(5) .
C9 H9 0.9300 .
C10 C11 1.365(6) .
C10 H10 0.9300 .
C11 C12 1.405(6) .
C11 H11 0.9300 .
C12 H12 0.9300 .
C13 C18 1.387(5) .
C13 C14 1.389(4) .
C14 C15 1.388(5) .
C14 H14 0.9300 .
C15 C16 1.390(6) .
C15 H15 0.9300 .
C16 C17 1.375(5) .
C16 H16 0.9300 .
C17 C18 1.392(5) .
C17 H17 0.9300 .
C18 H18 0.9300 .
O3 C22 1.402(10) .
O3 C19 1.464(10) .
C19 C20 1.445(16) .
C19 H19A 0.9700 .
C19 H19B 0.9700 .
C20 C21 1.486(18) .
C20 H20A 0.9700 .
C20 H20B 0.9700 .
C21 C22 1.563(14) .
C21 H21A 0.9700 .
C21 H21B 0.9700 .
C22 H22A 0.9700 .
C22 H22B 0.9700 .
O4 C26 1.398(17) .
O4 C23 1.48(2) .
C23 C24 1.43(2) .
C23 H23A 0.9700 .
C23 H23B 0.9700 .
C24 C25 1.47(2) .
C24 H24A 0.9700 .
C24 H24B 0.9700 .
C25 C26 1.59(2) .
C25 H25A 0.9700 .
C25 H25B 0.9700 .
C26 H26A 0.9700 .
C26 H26B 0.9700 .

loop_
_geom_hbond_atom_site_label_D
_geom_hbond_atom_site_label_H
_geom_hbond_atom_site_label_A
_geom_hbond_site_symmetry_A
_geom_hbond_distance_DA
_geom_hbond_distance_DH
_geom_hbond_distance_HA
_geom_hbond_angle_DHA
_geom_hbond_publ_flag
O1 H1 O3 1_545 2.841(6) 0.820 2.103 149.8 no
O2 H2A O1 4_555 2.708(4) 0.820 1.933 157.2 no

loop_
_geom_torsion_atom_site_label_1
_geom_torsion_atom_site_label_2
_geom_torsion_atom_site_label_3
_geom_torsion_atom_site_label_4
_geom_torsion
_geom_torsion_site_symmetry_1
Au1 S1 C1 C2 -179.7(2) .
Au1 S1 C1 C6 -0.9(3) .
C6 C1 C2 C3 0.3(5) .
S1 C1 C2 C3 179.1(3) .
C1 C2 C3 O1 177.8(3) .
C1 C2 C3 C4 -0.2(6) .
O1 C3 C4 O2 2.0(5) .
C2 C3 C4 O2 -180.0(3) .
O1 C3 C4 C5 -178.1(3) .
C2 C3 C4 C5 -0.1(5) .
O2 C4 C5 C6 -179.8(3) .
C3 C4 C5 C6 0.3(5) .
C2 C1 C6 C5 0.0(5) .
S1 C1 C6 C5 -178.8(2) .
C2 C1 C6 S2 178.8(2) .
S1 C1 C6 S2 0.0(4) .
C4 C5 C6 C1 -0.2(5) .
C4 C5 C6 S2 -179.1(2) .
Au1 S2 C6 C1 0.9(3) .
Au1 S2 C6 C5 179.7(2) .
C7 P1 C7 C12 -127.6(3) 2_655
C13 P1 C7 C12 112.1(3) 2_655
C13 P1 C7 C12 -5.6(4) .
C7 P1 C7 C8 50.3(3) 2_655
C13 P1 C7 C8 -70.0(3) 2_655
C13 P1 C7 C8 172.3(3) .
C12 C7 C8 C9 0.0(5) .
P1 C7 C8 C9 -177.9(3) .
C7 C8 C9 C10 0.7(5) .
C8 C9 C10 C11 -0.5(6) .
C9 C10 C11 C12 -0.5(6) .
C8 C7 C12 C11 -1.0(6) .
P1 C7 C12 C11 176.8(3) .
C10 C11 C12 C7 1.3(6) .
C7 P1 C13 C18 -166.9(3) 2_655
C7 P1 C13 C18 74.9(3) .
C13 P1 C13 C18 -46.8(2) 2_655
C7 P1 C13 C14 13.6(3) 2_655
C7 P1 C13 C14 -104.6(3) .
C13 P1 C13 C14 133.6(3) 2_655
C18 C13 C14 C15 0.8(5) .
P1 C13 C14 C15 -179.7(3) .
C13 C14 C15 C16 -1.1(6) .
C14 C15 C16 C17 1.0(7) .
C15 C16 C17 C18 -0.6(6) .
C14 C13 C18 C17 -0.4(5) .
P1 C13 C18 C17 -179.9(3) .
C16 C17 C18 C13 0.3(6) .
C22 O3 C19 C20 26.7(11) .
O3 C19 C20 C21 -34.6(15) .
C19 C20 C21 C22 26.7(15) .
C19 O3 C22 C21 -9.0(10) .
C20 C21 C22 O3 -10.9(13) .
C26 O4 C23 C24 15(3) .
O4 C23 C24 C25 2(4) .
C23 C24 C25 C26 -15(4) .
C23 O4 C26 C25 -26(3) .
C24 C25 C26 O4 26(3) .
